data_8105509
loop_
_publ_author_name
'Lee, See Mun'
'Lo, Kong Mun'
'Tiekink, Edward R.T.'

_publ_section_title
;
 Crystal structure of 2-(pyridin-2-ylamino)pyridinium chloride
 dibenzyldichlorostannane, [C10H10N3]Cl, C14H14Cl2Sn
;
_journal_issue 6
_journal_name_full 'Zeitschrift f\"ur Kristallographie - New Crystal Structures'
_journal_page_first 1515
_journal_page_last 1517
_journal_paper_doi 10.1515/ncrs-2020-0375
_journal_volume 235
_journal_year 2020
_chemical_formula_moiety 'C14 H14 Cl3 Sn, C10 H10 N3'
_chemical_formula_sum 'C24 H24 Cl3 N3 Sn'
_chemical_formula_weight 579.50
_space_group_crystal_system triclinic
_space_group_IT_number 2
_space_group_name_Hall '-P 1'
_space_group_name_H-M_alt 'P -1'
_atom_sites_solution_hydrogens mixed
_atom_sites_solution_primary direct
_atom_sites_solution_secondary difmap
_cell_angle_alpha 71.395(2)
_cell_angle_beta 82.665(2)
_cell_angle_gamma 73.340(2)
_cell_formula_units_Z 2
_cell_length_a 10.2029(2)
_cell_length_b 10.6071(2)
_cell_length_c 12.1389(3)
_cell_measurement_reflns_used 18675
_cell_measurement_temperature 100(2)
_cell_measurement_theta_max 76.4240
_cell_measurement_theta_min 3.8370
_cell_volume 1191.84(5)
_computing_cell_refinement 'CrysAlisPro [1]'
_computing_data_collection 'CrysAlisPro [1]'
_computing_data_reduction 'CrysAlisPro [1]'
_computing_molecular_graphics 'ORTEP-3 for Windows [4]'
_computing_publication_material 'SHELXL-2018/3 [3]'
_computing_structure_refinement 'SHELXL-2018/3 [3]'
_computing_structure_solution 'SHELXT 2014/5 [2]'
_diffrn_ambient_environment N~2~
_diffrn_ambient_temperature 100(2)
_diffrn_detector 'CCD plate'
_diffrn_detector_area_resol_mean 5.2558
_diffrn_detector_type AtlasS2
_diffrn_measured_fraction_theta_full 1.000
_diffrn_measured_fraction_theta_max 1.000
_diffrn_measurement_device 'four-circle diffractometer'
_diffrn_measurement_device_type 'XtaLAB Synergy, Dualflex, AtlasS2'
_diffrn_measurement_method '\w scans'
_diffrn_radiation_monochromator mirror
_diffrn_radiation_type CuK\a
_diffrn_radiation_wavelength 1.54184
_diffrn_reflns_av_R_equivalents 0.0396
_diffrn_reflns_av_unetI/netI 0.0220
_diffrn_reflns_Laue_measured_fraction_full 1.000
_diffrn_reflns_Laue_measured_fraction_max 1.000
_diffrn_reflns_limit_h_max 12
_diffrn_reflns_limit_h_min -12
_diffrn_reflns_limit_k_max 12
_diffrn_reflns_limit_k_min -12
_diffrn_reflns_limit_l_max 14
_diffrn_reflns_limit_l_min -14
_diffrn_reflns_number 28457
_diffrn_reflns_point_group_measured_fraction_full 1.000
_diffrn_reflns_point_group_measured_fraction_max 1.000
_diffrn_reflns_theta_full 67.079
_diffrn_reflns_theta_max 67.079
_diffrn_reflns_theta_min 3.845
_diffrn_source 'micro-focus sealed X-ray tube'
_exptl_absorpt_coefficient_mu 11.749
_exptl_absorpt_correction_T_max 1.000
_exptl_absorpt_correction_T_min 0.836
_exptl_absorpt_correction_type gaussian
_exptl_absorpt_process_details 'CrysAlisPro [1]'
_exptl_crystal_colour colourless
_exptl_crystal_density_diffrn 1.615
_exptl_crystal_description prism
_exptl_crystal_F_000 580
_exptl_crystal_size_max 0.118
_exptl_crystal_size_mid 0.099
_exptl_crystal_size_min 0.043
_refine_diff_density_max 0.447
_refine_diff_density_min -0.452
_refine_diff_density_rms 0.057
_refine_ls_extinction_coef .
_refine_ls_extinction_method none
_refine_ls_goodness_of_fit_ref 1.019
_refine_ls_hydrogen_treatment mixed
_refine_ls_matrix_type full
_refine_ls_number_parameters 286
_refine_ls_number_reflns 4247
_refine_ls_number_restraints 2
_refine_ls_restrained_S_all 1.018
_refine_ls_R_factor_all 0.0184
_refine_ls_R_factor_gt 0.0175
_refine_ls_shift/su_max 0.003
_refine_ls_shift/su_mean 0.000
_refine_ls_structure_factor_coef Fsqd
_refine_ls_weighting_details 'w=1/[\s^2^(Fo^2^)+(0.0251P)^2^+0.4582P] where P=(Fo^2^+2Fc^2^)/3'
_refine_ls_weighting_scheme calc
_refine_ls_wR_factor_gt 0.0441
_refine_ls_wR_factor_ref 0.0447
_reflns_Friedel_coverage 0.000
_reflns_Friedel_fraction_full .
_reflns_Friedel_fraction_max .
_reflns_number_gt 4094
_reflns_number_total 4247
_reflns_threshold_expression 'I > 2\s(I)'
_cod_data_source_file suppl_ncrs-2020-0375_suppl.cif
_cod_data_source_block shelx
_cod_database_code 8105509
_shelx_space_group_comment
;
The symmetry employed for this shelxl refinement is uniquely defined
by the following loop, which should always be used as a source of
symmetry information in preference to the above space-group names.
They are only intended as comments.
;
_shelx_estimated_absorpt_t_min 0.338
_shelx_estimated_absorpt_t_max 0.632

loop_
_space_group_symop_operation_xyz
'x, y, z'
'-x, -y, -z'

loop_
_atom_site_label
_atom_site_type_symbol
_atom_site_fract_x
_atom_site_fract_y
_atom_site_fract_z
_atom_site_U_iso_or_equiv
_atom_site_adp_type
_atom_site_occupancy
_atom_site_site_symmetry_order
_atom_site_calc_flag
_atom_site_refinement_flags_posn
_atom_site_refinement_flags_adp
_atom_site_refinement_flags_occupancy
_atom_site_disorder_assembly
_atom_site_disorder_group
Sn Sn 0.54835(2) 0.41613(2) 0.70308(2) 0.01496(5) Uani 1 1 d . . . . .
Cl1 Cl 0.43315(5) 0.46505(5) 0.87854(4) 0.02712(11) Uani 1 1 d . . . . .
Cl2 Cl 0.74307(4) 0.23382(4) 0.79596(3) 0.01846(9) Uani 1 1 d . . . . .
Cl3 Cl 0.34518(4) 0.62459(4) 0.53950(4) 0.02362(10) Uani 1 1 d . . . . .
N1 N 0.06254(16) 0.80413(16) 0.62034(13) 0.0191(3) Uani 1 1 d D . . . .
H1N H 0.1419(14) 0.761(2) 0.6017(19) 0.023 Uiso 1 1 d D U . . .
N2 N -0.07689(17) 0.87462(16) 0.76928(14) 0.0215(3) Uani 1 1 d D . . . .
H2N H -0.1405(18) 0.907(2) 0.7207(17) 0.026 Uiso 1 1 d D U . . .
N3 N -0.16231(17) 0.91301(17) 0.56133(14) 0.0237(3) Uani 1 1 d . . . . .
C1 C 0.64245(19) 0.58557(18) 0.64773(15) 0.0184(4) Uani 1 1 d . . . . .
H1A H 0.658998 0.610170 0.562293 0.022 Uiso 1 1 calc R U . . .
H1B H 0.578318 0.666663 0.666092 0.022 Uiso 1 1 calc R U . . .
C2 C 0.77449(19) 0.55371(17) 0.70400(15) 0.0161(4) Uani 1 1 d . . . . .
C3 C 0.7780(2) 0.55626(18) 0.81780(16) 0.0194(4) Uani 1 1 d . . . . .
H3 H 0.694749 0.580335 0.860449 0.023 Uiso 1 1 calc R U . . .
C4 C 0.9019(2) 0.5240(2) 0.86914(17) 0.0241(4) Uani 1 1 d . . . . .
H4 H 0.902846 0.526969 0.946415 0.029 Uiso 1 1 calc R U . . .
C5 C 1.0244(2) 0.4874(2) 0.80864(18) 0.0263(4) Uani 1 1 d . . . . .
H5 H 1.109178 0.464474 0.844344 0.032 Uiso 1 1 calc R U . . .
C6 C 1.0220(2) 0.4846(2) 0.69547(19) 0.0283(4) Uani 1 1 d . . . . .
H6 H 1.105407 0.460160 0.653102 0.034 Uiso 1 1 calc R U . . .
C7 C 0.8978(2) 0.5176(2) 0.64414(17) 0.0232(4) Uani 1 1 d . . . . .
H7 H 0.897216 0.515343 0.566591 0.028 Uiso 1 1 calc R U . . .
C8 C 0.4188(2) 0.2963(2) 0.68634(16) 0.0206(4) Uani 1 1 d . . . . .
H8A H 0.323305 0.341950 0.705407 0.025 Uiso 1 1 calc R U . . .
H8B H 0.423156 0.298771 0.603763 0.025 Uiso 1 1 calc R U . . .
C9 C 0.44941(18) 0.14986(18) 0.75868(15) 0.0159(3) Uani 1 1 d . . . . .
C10 C 0.5497(2) 0.0498(2) 0.7213(2) 0.0281(4) Uani 1 1 d . . . . .
H10 H 0.606098 0.077504 0.654322 0.034 Uiso 1 1 calc R U . . .
C11 C 0.5685(2) -0.0879(2) 0.7795(2) 0.0345(5) Uani 1 1 d . . . . .
H11 H 0.635686 -0.154276 0.751058 0.041 Uiso 1 1 calc R U . . .
C12 C 0.4906(2) -0.1308(2) 0.8788(2) 0.0332(5) Uani 1 1 d . . . . .
H12 H 0.503175 -0.226151 0.918585 0.040 Uiso 1 1 calc R U . . .
C13 C 0.3946(3) -0.0332(2) 0.91928(18) 0.0383(6) Uani 1 1 d . . . . .
H13 H 0.341875 -0.061494 0.988571 0.046 Uiso 1 1 calc R U . . .
C14 C 0.3738(2) 0.1061(2) 0.86001(18) 0.0292(5) Uani 1 1 d . . . . .
H14 H 0.307099 0.172071 0.889186 0.035 Uiso 1 1 calc R U . . .
C15 C 0.0461(2) 0.81317(18) 0.73028(16) 0.0186(4) Uani 1 1 d . . . . .
C16 C -0.0993(3) 0.8855(2) 0.87911(17) 0.0307(5) Uani 1 1 d . . . . .
H16 H -0.188040 0.929058 0.903723 0.037 Uiso 1 1 calc R U . . .
C17 C 0.0046(3) 0.8343(2) 0.95371(18) 0.0346(5) Uani 1 1 d . . . . .
H17 H -0.010393 0.841841 1.030483 0.042 Uiso 1 1 calc R U . . .
C18 C 0.1346(2) 0.7700(2) 0.91534(18) 0.0306(5) Uani 1 1 d . . . . .
H18 H 0.208277 0.733500 0.966714 0.037 Uiso 1 1 calc R U . . .
C19 C 0.1565(2) 0.7592(2) 0.80492(17) 0.0252(4) Uani 1 1 d . . . . .
H19 H 0.244700 0.716063 0.779004 0.030 Uiso 1 1 calc R U . . .
C20 C -0.03543(19) 0.84710(18) 0.53642(16) 0.0183(4) Uani 1 1 d . . . . .
C21 C -0.2535(2) 0.9557(2) 0.4773(2) 0.0318(5) Uani 1 1 d . . . . .
H21 H -0.344558 1.003260 0.493129 0.038 Uiso 1 1 calc R U . . .
C22 C -0.2223(2) 0.9343(2) 0.36997(19) 0.0334(5) Uani 1 1 d . . . . .
H22 H -0.289674 0.966956 0.313051 0.040 Uiso 1 1 calc R U . . .
C23 C -0.0900(2) 0.8639(2) 0.34716(18) 0.0300(5) Uani 1 1 d . . . . .
H23 H -0.065611 0.846313 0.274252 0.036 Uiso 1 1 calc R U . . .
C24 C 0.0056(2) 0.8197(2) 0.43039(17) 0.0250(4) Uani 1 1 d . . . . .
H24 H 0.097098 0.771745 0.416306 0.030 Uiso 1 1 calc R U . . .

loop_
_atom_site_aniso_label
_atom_site_aniso_U_11
_atom_site_aniso_U_22
_atom_site_aniso_U_33
_atom_site_aniso_U_23
_atom_site_aniso_U_13
_atom_site_aniso_U_12
Sn 0.01540(7) 0.01459(7) 0.01380(7) -0.00192(5) -0.00283(4) -0.00389(5)
Cl1 0.0321(3) 0.0291(2) 0.0148(2) -0.00664(17) 0.00141(17) -0.00064(19)
Cl2 0.0176(2) 0.0162(2) 0.01842(19) -0.00077(15) -0.00527(15) -0.00257(16)
Cl3 0.0161(2) 0.0202(2) 0.0307(2) -0.00697(18) 0.00027(17) -0.00008(16)
N1 0.0152(8) 0.0210(8) 0.0181(7) -0.0065(6) 0.0009(6) -0.0001(6)
N2 0.0242(9) 0.0182(8) 0.0183(8) -0.0046(6) 0.0007(6) -0.0012(6)
N3 0.0176(8) 0.0266(9) 0.0258(8) -0.0066(7) -0.0016(6) -0.0053(7)
C1 0.0234(10) 0.0156(8) 0.0165(8) -0.0007(7) -0.0054(7) -0.0079(7)
C2 0.0213(9) 0.0114(8) 0.0160(8) -0.0011(6) -0.0049(7) -0.0062(7)
C3 0.0244(10) 0.0167(9) 0.0187(9) -0.0074(7) -0.0031(7) -0.0043(7)
C4 0.0319(11) 0.0217(10) 0.0206(9) -0.0048(8) -0.0110(8) -0.0072(8)
C5 0.0240(10) 0.0224(10) 0.0334(11) -0.0038(8) -0.0116(8) -0.0077(8)
C6 0.0212(10) 0.0324(11) 0.0320(11) -0.0095(9) 0.0006(8) -0.0089(8)
C7 0.0254(10) 0.0285(10) 0.0178(9) -0.0064(8) 0.0000(7) -0.0113(8)
C8 0.0187(9) 0.0228(10) 0.0198(9) -0.0008(7) -0.0070(7) -0.0082(7)
C9 0.0162(9) 0.0181(9) 0.0147(8) -0.0047(7) -0.0039(7) -0.0051(7)
C10 0.0191(10) 0.0284(11) 0.0399(12) -0.0149(9) 0.0080(9) -0.0094(8)
C11 0.0183(10) 0.0224(10) 0.0636(15) -0.0173(10) 0.0006(10) -0.0025(8)
C12 0.0440(13) 0.0166(10) 0.0372(12) -0.0004(9) -0.0181(10) -0.0068(9)
C13 0.0719(18) 0.0289(11) 0.0161(9) -0.0040(8) 0.0083(10) -0.0235(11)
C14 0.0431(13) 0.0249(10) 0.0214(10) -0.0112(8) 0.0104(9) -0.0121(9)
C15 0.0226(10) 0.0125(8) 0.0190(9) -0.0026(7) 0.0007(7) -0.0049(7)
C16 0.0450(13) 0.0206(10) 0.0208(10) -0.0069(8) 0.0071(9) -0.0025(9)
C17 0.0619(16) 0.0242(11) 0.0180(9) -0.0061(8) -0.0030(10) -0.0112(10)
C18 0.0453(13) 0.0244(10) 0.0221(10) 0.0010(8) -0.0123(9) -0.0132(9)
C19 0.0276(11) 0.0202(9) 0.0250(10) -0.0016(8) -0.0053(8) -0.0059(8)
C20 0.0206(9) 0.0154(9) 0.0183(9) -0.0034(7) -0.0005(7) -0.0059(7)
C21 0.0183(10) 0.0403(12) 0.0361(12) -0.0079(10) -0.0059(9) -0.0084(9)
C22 0.0345(12) 0.0383(12) 0.0322(11) -0.0035(9) -0.0141(9) -0.0192(10)
C23 0.0452(13) 0.0298(11) 0.0201(9) -0.0071(8) -0.0037(9) -0.0171(10)
C24 0.0316(11) 0.0218(10) 0.0216(9) -0.0073(8) 0.0009(8) -0.0066(8)

loop_
_atom_type_symbol
_atom_type_description
_atom_type_scat_dispersion_real
_atom_type_scat_dispersion_imag
_atom_type_scat_source
C C 0.0181 0.0091 'International Tables Vol C Tables 4.2.6.8 and 6.1.1.4'
H H 0.0000 0.0000 'International Tables Vol C Tables 4.2.6.8 and 6.1.1.4'
Cl Cl 0.3639 0.7018 'International Tables Vol C Tables 4.2.6.8 and 6.1.1.4'
N N 0.0311 0.0180 'International Tables Vol C Tables 4.2.6.8 and 6.1.1.4'
Sn Sn 0.0259 5.4591 'International Tables Vol C Tables 4.2.6.8 and 6.1.1.4'

loop_
_geom_angle_atom_site_label_1
_geom_angle_atom_site_label_2
_geom_angle_atom_site_label_3
_geom_angle
_geom_angle_site_symmetry_1
_geom_angle_site_symmetry_3
C8 Sn C1 155.24(7) . .
C8 Sn Cl1 95.87(5) . .
C1 Sn Cl1 96.77(5) . .
C8 Sn Cl2 100.62(5) . .
C1 Sn Cl2 98.81(5) . .
Cl1 Sn Cl2 97.243(15) . .
C15 N1 C20 128.76(16) . .
C15 N1 H1N 115.5(16) . .
C20 N1 H1N 115.5(16) . .
C15 N2 C16 122.35(18) . .
C15 N2 H2N 115.9(16) . .
C16 N2 H2N 121.7(16) . .
C20 N3 C21 116.71(18) . .
C2 C1 Sn 113.07(11) . .
C2 C1 H1A 109.0 . .
Sn C1 H1A 109.0 . .
C2 C1 H1B 109.0 . .
Sn C1 H1B 109.0 . .
H1A C1 H1B 107.8 . .
C7 C2 C3 118.35(17) . .
C7 C2 C1 120.12(16) . .
C3 C2 C1 121.52(17) . .
C4 C3 C2 120.58(18) . .
C4 C3 H3 119.7 . .
C2 C3 H3 119.7 . .
C3 C4 C5 120.54(18) . .
C3 C4 H4 119.7 . .
C5 C4 H4 119.7 . .
C6 C5 C4 119.32(19) . .
C6 C5 H5 120.3 . .
C4 C5 H5 120.3 . .
C7 C6 C5 120.0(2) . .
C7 C6 H6 120.0 . .
C5 C6 H6 120.0 . .
C6 C7 C2 121.21(18) . .
C6 C7 H7 119.4 . .
C2 C7 H7 119.4 . .
C9 C8 Sn 117.01(12) . .
C9 C8 H8A 108.0 . .
Sn C8 H8A 108.0 . .
C9 C8 H8B 108.0 . .
Sn C8 H8B 108.0 . .
H8A C8 H8B 107.3 . .
C14 C9 C10 117.75(18) . .
C14 C9 C8 121.83(17) . .
C10 C9 C8 120.24(17) . .
C11 C10 C9 121.2(2) . .
C11 C10 H10 119.4 . .
C9 C10 H10 119.4 . .
C10 C11 C12 120.6(2) . .
C10 C11 H11 119.7 . .
C12 C11 H11 119.7 . .
C11 C12 C13 118.92(19) . .
C11 C12 H12 120.5 . .
C13 C12 H12 120.5 . .
C12 C13 C14 120.7(2) . .
C12 C13 H13 119.6 . .
C14 C13 H13 119.6 . .
C13 C14 C9 120.70(19) . .
C13 C14 H14 119.6 . .
C9 C14 H14 119.6 . .
N2 C15 N1 119.96(17) . .
N2 C15 C19 119.05(17) . .
N1 C15 C19 120.99(17) . .
C17 C16 N2 120.3(2) . .
C17 C16 H16 119.9 . .
N2 C16 H16 119.9 . .
C16 C17 C18 118.73(19) . .
C16 C17 H17 120.6 . .
C18 C17 H17 120.6 . .
C19 C18 C17 120.7(2) . .
C19 C18 H18 119.6 . .
C17 C18 H18 119.6 . .
C18 C19 C15 118.9(2) . .
C18 C19 H19 120.6 . .
C15 C19 H19 120.6 . .
N3 C20 N1 118.34(16) . .
N3 C20 C24 123.61(18) . .
N1 C20 C24 118.05(17) . .
N3 C21 C22 123.8(2) . .
N3 C21 H21 118.1 . .
C22 C21 H21 118.1 . .
C21 C22 C23 118.19(19) . .
C21 C22 H22 120.9 . .
C23 C22 H22 120.9 . .
C24 C23 C22 119.59(19) . .
C24 C23 H23 120.2 . .
C22 C23 H23 120.2 . .
C23 C24 C20 118.10(19) . .
C23 C24 H24 120.9 . .
C20 C24 H24 120.9 . .

loop_
_geom_bond_atom_site_label_1
_geom_bond_atom_site_label_2
_geom_bond_distance
_geom_bond_site_symmetry_2
Sn C8 2.1451(19) .
Sn C1 2.1581(18) .
Sn Cl1 2.4297(4) .
Sn Cl2 2.4363(4) .
N1 C15 1.354(2) .
N1 C20 1.395(2) .
N1 H1N 0.851(10) .
N2 C15 1.341(2) .
N2 C16 1.359(3) .
N2 H2N 0.853(10) .
N3 C20 1.331(3) .
N3 C21 1.348(3) .
C1 C2 1.491(3) .
C1 H1A 0.9900 .
C1 H1B 0.9900 .
C2 C7 1.388(3) .
C2 C3 1.396(3) .
C3 C4 1.385(3) .
C3 H3 0.9500 .
C4 C5 1.387(3) .
C4 H4 0.9500 .
C5 C6 1.387(3) .
C5 H5 0.9500 .
C6 C7 1.387(3) .
C6 H6 0.9500 .
C7 H7 0.9500 .
C8 C9 1.484(3) .
C8 H8A 0.9900 .
C8 H8B 0.9900 .
C9 C14 1.387(3) .
C9 C10 1.395(3) .
C10 C11 1.373(3) .
C10 H10 0.9500 .
C11 C12 1.380(4) .
C11 H11 0.9500 .
C12 C13 1.376(3) .
C12 H12 0.9500 .
C13 C14 1.388(3) .
C13 H13 0.9500 .
C14 H14 0.9500 .
C15 C19 1.406(3) .
C16 C17 1.356(3) .
C16 H16 0.9500 .
C17 C18 1.403(3) .
C17 H17 0.9500 .
C18 C19 1.366(3) .
C18 H18 0.9500 .
C19 H19 0.9500 .
C20 C24 1.396(3) .
C21 C22 1.375(3) .
C21 H21 0.9500 .
C22 C23 1.383(3) .
C22 H22 0.9500 .
C23 C24 1.371(3) .
C23 H23 0.9500 .
C24 H24 0.9500 .

loop_
_geom_torsion_atom_site_label_1
_geom_torsion_atom_site_label_2
_geom_torsion_atom_site_label_3
_geom_torsion_atom_site_label_4
_geom_torsion
_geom_torsion_site_symmetry_1
_geom_torsion_site_symmetry_2
_geom_torsion_site_symmetry_3
_geom_torsion_site_symmetry_4
Sn C1 C2 C7 100.39(17) . . . .
Sn C1 C2 C3 -78.20(19) . . . .
C7 C2 C3 C4 0.3(3) . . . .
C1 C2 C3 C4 178.88(17) . . . .
C2 C3 C4 C5 -0.6(3) . . . .
C3 C4 C5 C6 0.6(3) . . . .
C4 C5 C6 C7 -0.3(3) . . . .
C5 C6 C7 C2 0.0(3) . . . .
C3 C2 C7 C6 0.0(3) . . . .
C1 C2 C7 C6 -178.62(18) . . . .
Sn C8 C9 C14 101.5(2) . . . .
Sn C8 C9 C10 -83.4(2) . . . .
C14 C9 C10 C11 3.2(3) . . . .
C8 C9 C10 C11 -172.1(2) . . . .
C9 C10 C11 C12 -1.8(4) . . . .
C10 C11 C12 C13 -0.6(4) . . . .
C11 C12 C13 C14 1.4(4) . . . .
C12 C13 C14 C9 0.0(4) . . . .
C10 C9 C14 C13 -2.3(3) . . . .
C8 C9 C14 C13 172.9(2) . . . .
C16 N2 C15 N1 179.44(18) . . . .
C16 N2 C15 C19 -0.7(3) . . . .
C20 N1 C15 N2 -2.6(3) . . . .
C20 N1 C15 C19 177.55(18) . . . .
C15 N2 C16 C17 0.5(3) . . . .
N2 C16 C17 C18 -0.2(3) . . . .
C16 C17 C18 C19 0.1(3) . . . .
C17 C18 C19 C15 -0.3(3) . . . .
N2 C15 C19 C18 0.6(3) . . . .
N1 C15 C19 C18 -179.54(18) . . . .
C21 N3 C20 N1 178.58(18) . . . .
C21 N3 C20 C24 -0.8(3) . . . .
C15 N1 C20 N3 4.0(3) . . . .
C15 N1 C20 C24 -176.64(18) . . . .
C20 N3 C21 C22 0.2(3) . . . .
N3 C21 C22 C23 0.6(3) . . . .
C21 C22 C23 C24 -0.9(3) . . . .
C22 C23 C24 C20 0.5(3) . . . .
N3 C20 C24 C23 0.4(3) . . . .
N1 C20 C24 C23 -178.92(18) . . . .
